data_1574373
loop_
_publ_author_name
'Wu, Si-Guo'
'Cui, Wen'
'Ruan, Ze-Yu'
'Ni, Zhao-Ping'
'Tong, Ming-Liang'

_publ_section_title
;
 Switchable colossal anisotropic thermal expansion in a spin crossover
 framework
;
_journal_issue 20
_journal_name_full 'Chemical Science'
_journal_page_first 8845
_journal_page_last 8852
_journal_paper_doi 10.1039/D4SC08032G
_journal_volume 16
_journal_year 2025
_chemical_formula_moiety 'C14 H9 Au2 N7 Zn, C3 H8 O'
_chemical_formula_sum 'C17 H17 Au2 N7 O Zn'
_chemical_formula_weight 794.68
_space_group_crystal_system orthorhombic
_space_group_IT_number 73
_space_group_name_Hall '-I 2b 2c'
_space_group_name_H-M_alt 'I b c a'
_atom_sites_solution_hydrogens mixed
_atom_sites_solution_primary iterative
_audit_creation_date 2025-03-17
_audit_creation_method
;
Olex2 1.5
(compiled 2025.03.04 svn.red2d20d0 for OlexSys, GUI svn.r7188)
;
_audit_update_record
;
2025-03-17 deposited with the CCDC.	2025-04-04 downloaded from the CCDC.
;
_cell_angle_alpha 90
_cell_angle_beta 90
_cell_angle_gamma 90
_cell_formula_units_Z 8
_cell_length_a 11.2926(9)
_cell_length_b 17.4255(14)
_cell_length_c 22.7813(19)
_cell_measurement_reflns_used 9892
_cell_measurement_temperature 103.00
_cell_measurement_theta_max 28.30
_cell_measurement_theta_min 2.34
_cell_volume 4482.9(6)
_computing_cell_refinement 'SAINT V8.40B (?, 2016)'
_computing_data_reduction 'SAINT V8.40B (?, 2016)'
_computing_molecular_graphics 'Olex2 1.5 (Dolomanov et al., 2009)'
_computing_publication_material 'Olex2 1.5 (Dolomanov et al., 2009)'
_computing_structure_refinement 'SHELXL 2018/3 (Sheldrick, 2015)'
_computing_structure_solution 'olex2.solve 1.5 (Bourhis et al., 2015)'
_diffrn_ambient_temperature 103.00
_diffrn_measured_fraction_theta_full 0.999
_diffrn_measured_fraction_theta_max 0.991
_diffrn_measurement_device_type 'Bruker APEX-II CCD'
_diffrn_measurement_method '\f and \w scans'
_diffrn_radiation_type MoK\a
_diffrn_radiation_wavelength 0.71073
_diffrn_reflns_av_R_equivalents 0.0497
_diffrn_reflns_av_unetI/netI 0.0310
_diffrn_reflns_Laue_measured_fraction_full 0.999
_diffrn_reflns_Laue_measured_fraction_max 0.991
_diffrn_reflns_limit_h_max 14
_diffrn_reflns_limit_h_min -12
_diffrn_reflns_limit_k_max 22
_diffrn_reflns_limit_k_min -23
_diffrn_reflns_limit_l_max 30
_diffrn_reflns_limit_l_min -29
_diffrn_reflns_number 23436
_diffrn_reflns_point_group_measured_fraction_full 0.999
_diffrn_reflns_point_group_measured_fraction_max 0.991
_diffrn_reflns_theta_full 25.242
_diffrn_reflns_theta_max 28.342
_diffrn_reflns_theta_min 2.796
_diffrn_source_current 1.0
_diffrn_source_power 0.05
_diffrn_source_voltage 50.0
_diffrn_standards_number 0
_exptl_absorpt_coefficient_mu 14.140
_exptl_absorpt_correction_T_max 0.7457
_exptl_absorpt_correction_T_min 0.5024
_exptl_absorpt_correction_type multi-scan
_exptl_absorpt_process_details
;
SADABS-2016/2 (Bruker,2016/2) was used for absorption correction.
wR2(int) was 0.1121 before and 0.0771 after correction.
The Ratio of minimum to maximum transmission is 0.6737.
The \l/2 correction factor is Not present.
;
_exptl_crystal_colour colourless
_exptl_crystal_colour_primary colourless
_exptl_crystal_density_diffrn 2.355
_exptl_crystal_description block
_exptl_crystal_F_000 2912
_exptl_crystal_size_max 0.106
_exptl_crystal_size_mid 0.081
_exptl_crystal_size_min 0.062
_refine_diff_density_max 1.678
_refine_diff_density_min -0.984
_refine_diff_density_rms 0.248
_refine_ls_extinction_method none
_refine_ls_goodness_of_fit_ref 1.056
_refine_ls_hydrogen_treatment constr
_refine_ls_matrix_type full
_refine_ls_number_parameters 175
_refine_ls_number_reflns 2786
_refine_ls_number_restraints 39
_refine_ls_restrained_S_all 1.051
_refine_ls_R_factor_all 0.0426
_refine_ls_R_factor_gt 0.0304
_refine_ls_shift/su_max 0.003
_refine_ls_shift/su_mean 0.000
_refine_ls_structure_factor_coef Fsqd
_refine_ls_weighting_details 'w=1/[\s^2^(Fo^2^)+(0.0287P)^2^+73.6143P] where P=(Fo^2^+2Fc^2^)/3'
_refine_ls_weighting_scheme calc
_refine_ls_wR_factor_gt 0.0704
_refine_ls_wR_factor_ref 0.0756
_reflns_Friedel_coverage 0.000
_reflns_number_gt 2299
_reflns_number_total 2786
_reflns_threshold_expression 'I > 2\s(I)'
_cod_data_source_file d4sc08032g2.cif
_cod_data_source_block Zn_iPrOH_103K
_cod_depositor_comments 'Adding full bibliography for 1574366--1574373.cif.'
_cod_original_sg_symbol_H-M Ibca
_cod_database_code 1574373
_shelx_shelxl_version_number 2018/3
_shelx_space_group_comment
;
The symmetry employed for this shelxl refinement is uniquely defined
by the following loop, which should always be used as a source of
symmetry information in preference to the above space-group names.
They are only intended as comments.
;
_shelx_estimated_absorpt_t_max 0.474
_shelx_estimated_absorpt_t_min 0.316
_olex2_refinement_description
;
1. Fixed Uiso
 At 1.2 times of:
  All C(H) groups, All N(H,H) groups
 At 1.5 times of:
  All C(H,H,H) groups, All O(H) groups
2. Restrained distances
 C10-O1
 1.45 with sigma of 0.02
 C11-C10
 1.45 with sigma of 0.02
 C10-C9
 1.45 with sigma of 0.02
3. Uiso/Uaniso restraints and constraints
O1 \\sim C9 \\sim C10 \\sim C11: within 3A with sigma of 0.01 and sigma for
terminal atoms of 0.02 within 3A
4. Others
 Sof(C7B)=Sof(H7B)=Sof(C8B)=Sof(H8B)=1-FVAR(1)
 Sof(C7A)=Sof(H7A)=Sof(C8A)=Sof(H8A)=FVAR(1)
 Fixed Sof: H4(0.5) N5(0.5) H5A(0.5) H5B(0.5) O1(0.5) H1(0.5) C9(0.5) H9A(0.5)
 H9B(0.5) H9C(0.5) C10(0.5) H10(0.5) C11(0.5) H11A(0.5) H11B(0.5) H11C(0.5)
5.a Rotating group:
 N5(H5A,H5B)
5.b Ternary CH refined with riding coordinates:
 C10(H10)
5.c Aromatic/amide H refined with riding coordinates:
 C3(H3), C4(H4), C7A(H7A), C8A(H8A), C7B(H7B), C8B(H8B)
5.d Idealised Me refined as rotating group:
 C9(H9A,H9B,H9C), C11(H11A,H11B,H11C)
5.e Idealised tetrahedral OH refined as rotating group:
 O1(H1)
;
_olex2_submission_special_instructions 'No special instructions were received'

loop_
_space_group_symop_operation_xyz
'x, y, z'
'-x+1/2, -y, z+1/2'
'-x, y+1/2, -z+1/2'
'x+1/2, -y+1/2, -z'
'x+1/2, y+1/2, z+1/2'
'-x+1, -y+1/2, z+1'
'-x+1/2, y+1, -z+1'
'x+1, -y+1, -z+1/2'
'-x, -y, -z'
'x-1/2, y, -z-1/2'
'x, -y-1/2, z-1/2'
'-x-1/2, y-1/2, z'
'-x+1/2, -y+1/2, -z+1/2'
'x, y+1/2, -z'
'x+1/2, -y, z'
'-x, y, z+1/2'

loop_
_atom_site_label
_atom_site_type_symbol
_atom_site_fract_x
_atom_site_fract_y
_atom_site_fract_z
_atom_site_U_iso_or_equiv
_atom_site_adp_type
_atom_site_occupancy
_atom_site_site_symmetry_order
_atom_site_calc_flag
_atom_site_refinement_flags_posn
_atom_site_refinement_flags_adp
_atom_site_refinement_flags_occupancy
_atom_site_disorder_assembly
_atom_site_disorder_group
Au1 Au 0.23245(2) 0.51044(2) 0.57076(2) 0.02155(9) Uani 1 1 d . . . . .
Zn1 Zn 0.500000 0.750000 0.57905(3) 0.01439(18) Uani 1 2 d S T P . .
N2 N 0.3549(5) 0.6704(3) 0.57886(19) 0.0244(11) Uani 1 1 d . . . . .
N1 N 0.1155(5) 0.3478(3) 0.57694(18) 0.0215(10) Uani 1 1 d . . . . .
N3 N 0.500000 0.750000 0.6736(3) 0.0196(13) Uani 1 2 d S T P . .
N4 N 0.500000 0.750000 0.9845(3) 0.0202(13) Uani 1 2 d S T P . .
C2 C 0.3071(6) 0.6127(3) 0.5749(2) 0.0237(12) Uani 1 1 d . . . . .
C1 C 0.1599(6) 0.4073(4) 0.5732(2) 0.0243(12) Uani 1 1 d . . . . .
C3 C 0.5854(6) 0.7160(4) 0.7043(2) 0.0281(13) Uani 1 1 d . . . . .
H3 H 0.647446 0.691601 0.683165 0.034 Uiso 1 1 calc R U . . .
C4 C 0.5895(6) 0.7139(4) 0.7649(2) 0.0299(14) Uani 1 1 d . . . . .
H4 H 0.652342 0.688197 0.784447 0.036 Uiso 0.5 1 calc R U P A 2
C5 C 0.500000 0.750000 0.7971(3) 0.0261(18) Uani 1 2 d S T P B .
C6 C 0.500000 0.750000 0.8621(3) 0.0196(15) Uani 1 2 d S T P . .
N5 N 0.6809(14) 0.6695(10) 0.7908(6) 0.070(5) Uani 0.5 1 d . . P B 1
H5A H 0.661106 0.657287 0.827193 0.084 Uiso 0.5 1 d R U P B 1
H5B H 0.691378 0.626838 0.770372 0.084 Uiso 0.5 1 d R U P B 1
C7A C 0.6016(11) 0.7674(7) 0.8932(4) 0.022(3) Uani 0.476(12) 1 d . . P B 1
H7A H 0.672905 0.779327 0.873013 0.027 Uiso 0.476(12) 1 calc R U P B 1
C8A C 0.5986(12) 0.7673(7) 0.9548(5) 0.023(3) Uani 0.476(12) 1 d . . P B 1
H8A H 0.668497 0.779937 0.975930 0.028 Uiso 0.476(12) 1 calc R U P B 1
C7B C 0.4988(13) 0.8192(7) 0.8940(5) 0.031(3) Uani 0.524(12) 1 d . . P B 2
H7B H 0.497593 0.867193 0.874143 0.037 Uiso 0.524(12) 1 calc R U P B 2
C8B C 0.4995(11) 0.8162(6) 0.9549(5) 0.025(3) Uani 0.524(12) 1 d . . P B 2
H8B H 0.499536 0.862976 0.976329 0.030 Uiso 0.524(12) 1 calc R U P B 2
O1 O 0.8222(19) 0.5680(11) 0.7081(8) 0.099(5) Uani 0.5 1 d D U P C -1
H1 H 0.792080 0.548379 0.677889 0.148 Uiso 0.5 1 calc R U P C -1
C9 C 1.003(2) 0.4997(16) 0.7009(13) 0.110(7) Uani 0.5 1 d D U P C -1
H9A H 1.059995 0.541466 0.706974 0.165 Uiso 0.5 1 calc R U P C -1
H9B H 0.981367 0.497350 0.659256 0.165 Uiso 0.5 1 calc R U P C -1
H9C H 1.039113 0.450937 0.712689 0.165 Uiso 0.5 1 calc R U P C -1
C10 C 0.899(2) 0.5136(16) 0.7355(12) 0.107(7) Uani 0.5 1 d D U P C -1
H10 H 0.926171 0.536989 0.773270 0.128 Uiso 0.5 1 calc R U P C -1
C11 C 0.838(3) 0.4430(17) 0.7504(13) 0.115(7) Uani 0.5 1 d D U P C -1
H11A H 0.831791 0.410557 0.715396 0.172 Uiso 0.5 1 calc R U P C -1
H11B H 0.758587 0.455012 0.765012 0.172 Uiso 0.5 1 calc R U P C -1
H11C H 0.882610 0.415699 0.780854 0.172 Uiso 0.5 1 calc R U P C -1

loop_
_atom_site_aniso_label
_atom_site_aniso_U_11
_atom_site_aniso_U_22
_atom_site_aniso_U_33
_atom_site_aniso_U_23
_atom_site_aniso_U_13
_atom_site_aniso_U_12
Au1 0.03155(15) 0.01724(13) 0.01585(12) 0.00049(7) 0.00121(8) -0.00888(8)
Zn1 0.0247(5) 0.0109(4) 0.0075(3) 0.000 0.000 -0.0011(3)
N2 0.035(3) 0.025(3) 0.012(2) -0.0001(17) -0.001(2) -0.009(2)
N1 0.031(3) 0.021(2) 0.012(2) 0.0004(16) 0.0031(19) -0.005(2)
N3 0.026(4) 0.018(3) 0.015(3) 0.000 0.000 0.000(3)
N4 0.027(4) 0.020(3) 0.014(3) 0.000 0.000 -0.002(3)
C2 0.032(3) 0.027(3) 0.012(2) 0.000(2) 0.002(2) -0.009(3)
C1 0.030(4) 0.029(3) 0.014(2) 0.000(2) -0.002(2) -0.003(2)
C3 0.034(4) 0.037(3) 0.013(3) -0.002(2) 0.000(2) 0.010(3)
C4 0.032(4) 0.044(4) 0.014(3) 0.000(2) -0.001(2) 0.010(3)
C5 0.044(5) 0.032(4) 0.003(3) 0.000 0.000 -0.003(4)
C6 0.027(4) 0.023(4) 0.009(3) 0.000 0.000 0.003(3)
N5 0.074(11) 0.103(13) 0.032(7) -0.002(8) 0.002(7) 0.043(10)
C7A 0.022(7) 0.038(7) 0.007(5) -0.001(4) 0.008(4) -0.011(5)
C8A 0.027(7) 0.035(7) 0.008(5) 0.000(4) 0.002(4) -0.012(5)
C7B 0.045(8) 0.034(6) 0.013(5) 0.003(4) 0.004(5) 0.002(6)
C8B 0.031(7) 0.028(6) 0.015(5) 0.002(4) 0.002(5) 0.008(5)
O1 0.108(11) 0.111(11) 0.078(10) -0.043(9) -0.010(8) 0.030(9)
C9 0.115(14) 0.120(14) 0.094(13) -0.037(11) -0.012(11) 0.020(12)
C10 0.118(14) 0.121(15) 0.082(14) -0.014(12) 0.001(10) 0.025(12)
C11 0.122(14) 0.128(14) 0.094(13) -0.007(13) -0.011(11) 0.017(13)

loop_
_atom_type_symbol
_atom_type_description
_atom_type_scat_dispersion_real
_atom_type_scat_dispersion_imag
_atom_type_scat_source
C C 0.0033 0.0016 'International Tables Vol C Tables 4.2.6.8 and 6.1.1.4'
H H 0.0000 0.0000 'International Tables Vol C Tables 4.2.6.8 and 6.1.1.4'
Au Au -2.0133 8.8022 'International Tables Vol C Tables 4.2.6.8 and 6.1.1.4'
N N 0.0061 0.0033 'International Tables Vol C Tables 4.2.6.8 and 6.1.1.4'
O O 0.0106 0.0060 'International Tables Vol C Tables 4.2.6.8 and 6.1.1.4'
Zn Zn 0.2839 1.4301 'International Tables Vol C Tables 4.2.6.8 and 6.1.1.4'

loop_
_geom_angle_atom_site_label_1
_geom_angle_atom_site_label_2
_geom_angle_atom_site_label_3
_geom_angle
_geom_angle_site_symmetry_1
_geom_angle_site_symmetry_3
_geom_angle_publ_flag
C2 Au1 Au1 89.71(15) . 7_545 ?
C2 Au1 C1 175.6(2) . . ?
C1 Au1 Au1 94.48(15) . 7_545 ?
N2 Zn1 N2 179.8(2) . 6_564 ?
N2 Zn1 N3 90.11(12) . . ?
N2 Zn1 N3 90.12(12) 6_564 . ?
N2 Zn1 N4 89.88(12) 6_564 11_575 ?
N2 Zn1 N4 89.89(12) . 11_575 ?
N1 Zn1 N2 92.8(2) 12_665 . ?
N1 Zn1 N2 87.2(2) 15_565 . ?
N1 Zn1 N2 87.2(2) 12_665 6_564 ?
N1 Zn1 N2 92.8(2) 15_565 6_564 ?
N1 Zn1 N1 177.4(2) 12_665 15_565 ?
N1 Zn1 N3 91.28(11) 12_665 . ?
N1 Zn1 N3 91.28(11) 15_565 . ?
N1 Zn1 N4 88.72(11) 12_665 11_575 ?
N1 Zn1 N4 88.72(11) 15_565 11_575 ?
N4 Zn1 N3 180.0 11_575 . ?
C2 N2 Zn1 158.0(5) . . ?
C1 N1 Zn1 168.0(5) . 15_465 ?
C3 N3 Zn1 121.6(3) 6_564 . ?
C3 N3 Zn1 121.6(3) . . ?
C3 N3 C3 116.7(7) 6_564 . ?
C8A N4 Zn1 120.4(6) . 11_576 ?
C8A N4 Zn1 120.4(6) 6_564 11_576 ?
C8A N4 C8A 119.2(11) 6_564 . ?
C8B N4 C8B 119.4(10) 6_564 . ?
N2 C2 Au1 176.6(6) . . ?
N1 C1 Au1 177.0(5) . . ?
N3 C3 H3 118.0 . . ?
N3 C3 C4 124.1(6) . . ?
C4 C3 H3 118.0 . . ?
C3 C4 H4 120.4 . . ?
C3 C4 C5 119.3(6) . . ?
C3 C4 N5 117.0(8) . . ?
C5 C4 H4 120.4 . . ?
C5 C4 N5 123.6(7) . . ?
C4 C5 C4 116.6(7) . 6_564 ?
C4 C5 C6 121.7(3) . . ?
C4 C5 C6 121.7(3) 6_564 . ?
C7A C6 C5 120.8(5) 6_564 . ?
C7A C6 C5 120.8(5) . . ?
C7A C6 C7A 118.3(10) 6_564 . ?
C7A C6 C7B 63.6(8) 6_564 6_564 ?
C7A C6 C7B 85.2(8) . 6_564 ?
C7B C6 C5 121.1(5) . . ?
C7B C6 C5 121.1(5) 6_564 . ?
C4 N5 H5A 109.7 . . ?
C4 N5 H5B 109.7 . . ?
H5A N5 H5B 109.0 . . ?
C6 C7A H7A 120.2 . . ?
C6 C7A C8A 119.5(10) . . ?
C8A C7A H7A 120.2 . . ?
N4 C8A C7A 121.7(11) . . ?
N4 C8A H8A 119.1 . . ?
C7A C8A H8A 119.1 . . ?
C6 C7B H7B 120.6 . . ?
C8B C7B C6 118.9(10) . . ?
C8B C7B H7B 120.6 . . ?
N4 C8B C7B 122.5(10) . . ?
N4 C8B H8B 118.8 . . ?
C7B C8B H8B 118.8 . . ?
C10 O1 H1 109.5 . . ?
H9A C9 H9B 109.5 . . ?
H9A C9 H9C 109.5 . . ?
H9B C9 H9C 109.5 . . ?
C10 C9 H9A 109.5 . . ?
C10 C9 H9B 109.5 . . ?
C10 C9 H9C 109.5 . . ?
O1 C10 C9 112(2) . . ?
O1 C10 H10 106.9 . . ?
O1 C10 C11 112(2) . . ?
C9 C10 H10 106.9 . . ?
C9 C10 C11 112(2) . . ?
C11 C10 H10 106.9 . . ?
C10 C11 H11A 109.5 . . ?
C10 C11 H11B 109.5 . . ?
C10 C11 H11C 109.5 . . ?
H11A C11 H11B 109.5 . . ?
H11A C11 H11C 109.5 . . ?
H11B C11 H11C 109.5 . . ?

loop_
_geom_bond_atom_site_label_1
_geom_bond_atom_site_label_2
_geom_bond_distance
_geom_bond_site_symmetry_2
_geom_bond_publ_flag
Au1 Au1 3.2484(5) 7_545 ?
Au1 C2 1.974(6) . ?
Au1 C1 1.976(6) . ?
Zn1 N2 2.147(5) 6_564 ?
Zn1 N2 2.147(5) . ?
Zn1 N1 2.146(5) 12_665 ?
Zn1 N1 2.146(5) 15_565 ?
Zn1 N3 2.155(6) . ?
Zn1 N4 2.154(7) 11_575 ?
N2 C2 1.144(8) . ?
N1 C1 1.155(8) . ?
N3 C3 1.330(7) 6_564 ?
N3 C3 1.330(7) . ?
N4 C8A 1.338(12) 6_564 ?
N4 C8A 1.338(12) . ?
N4 C8B 1.336(11) 6_564 ?
N4 C8B 1.336(11) . ?
C3 H3 0.9500 . ?
C3 C4 1.383(7) . ?
C4 H4 0.9500 . ?
C4 C5 1.399(7) . ?
C4 N5 1.419(15) . ?
C5 C6 1.479(9) . ?
C6 C7A 1.382(13) 6_564 ?
C6 C7A 1.382(13) . ?
C6 C7B 1.408(12) 6_564 ?
C6 C7B 1.408(12) . ?
N5 H5A 0.8846 . ?
N5 H5B 0.8846 . ?
C7A H7A 0.9500 . ?
C7A C8A 1.404(14) . ?
C8A H8A 0.9500 . ?
C7B H7B 0.9500 . ?
C7B C8B 1.389(15) . ?
C8B H8B 0.9500 . ?
O1 H1 0.8400 . ?
O1 C10 1.430(17) . ?
C9 H9A 0.9800 . ?
C9 H9B 0.9800 . ?
C9 H9C 0.9800 . ?
C9 C10 1.436(18) . ?
C10 H10 1.0000 . ?
C10 C11 1.449(19) . ?
C11 H11A 0.9800 . ?
C11 H11B 0.9800 . ?
C11 H11C 0.9800 . ?

loop_
_geom_torsion_atom_site_label_1
_geom_torsion_atom_site_label_2
_geom_torsion_atom_site_label_3
_geom_torsion_atom_site_label_4
_geom_torsion
_geom_torsion_site_symmetry_1
_geom_torsion_site_symmetry_2
_geom_torsion_site_symmetry_3
_geom_torsion_site_symmetry_4
_geom_torsion_publ_flag
Zn1 N3 C3 C4 -179.7(5) . . . . ?
Zn1 N4 C8A C7A 179.6(9) 11_576 . . . ?
Zn1 N4 C8B C7B -179.7(10) 11_576 . . . ?
N3 C3 C4 C5 -0.7(10) . . . . ?
N3 C3 C4 N5 174.6(10) . . . . ?
C3 N3 C3 C4 0.3(5) 6_564 . . . ?
C3 C4 C5 C4 0.3(5) . . . 6_564 ?
C3 C4 C5 C6 -179.7(5) . . . . ?
C4 C5 C6 C7A 46.7(7) . . . . ?
C4 C5 C6 C7A -133.3(7) . . . 6_564 ?
C4 C5 C6 C7A -133.3(7) 6_564 . . . ?
C4 C5 C6 C7A 46.7(7) 6_564 . . 6_564 ?
C4 C5 C6 C7B 122.6(8) 6_564 . . 6_564 ?
C4 C5 C6 C7B -57.4(8) . . . 6_564 ?
C4 C5 C6 C7B -57.4(8) 6_564 . . . ?
C4 C5 C6 C7B 122.6(8) . . . . ?
C5 C6 C7A C8A 179.7(8) . . . . ?
C5 C6 C7B C8B -179.7(9) . . . . ?
C6 C7A C8A N4 0.7(17) . . . . ?
C6 C7B C8B N4 -0.7(19) . . . . ?
N5 C4 C5 C4 -174.6(12) . . . 6_564 ?
N5 C4 C5 C6 5.4(12) . . . . ?
C7A C6 C7A C8A -0.4(8) 6_564 . . . ?
C8A N4 C8A C7A -0.4(9) 6_564 . . . ?
C7B C6 C7B C8B 0.3(9) 6_564 . . . ?
C8B N4 C8B C7B 0.3(10) 6_564 . . . ?
